data_4120173
loop_
_publ_author_name
'Qisheng Lin'
'Trinath Mishra'
'John D. Corbett'

_publ_section_title
;
 Hexagonal-Diamond-like Gold Lattices, Ba and (Au,T)3 Interstitials, and
 Delocalized Bonding in a Family of Intermetallic Phases Ba2Au6(Au,T)3 (T
 = Zn, Cd, Ga, In, or Sn)
;
_journal_name_full 'Journal of the American Chemical Society'
_journal_page_first 11023
_journal_page_last 11031
_journal_paper_doi 10.1021/ja401378q
_journal_volume 135
_journal_year 2013
_chemical_formula_sum 'Au8.06 Ba2 Sn0.94'
_chemical_formula_weight 1973.54
_chemical_name_systematic
; 
 ? 
;
_space_group_IT_number 167
_symmetry_cell_setting trigonal
_symmetry_space_group_name_Hall '-R 3 2"c'
_symmetry_space_group_name_H-M 'R -3 c :H'
_atom_sites_solution_primary direct
_atom_sites_solution_secondary difmap
_audit_creation_method SHELXL-97
_cell_angle_alpha 90.00
_cell_angle_beta 90.00
_cell_angle_gamma 120.00
_cell_formula_units_Z 6
_cell_length_a 8.8112(5)
_cell_length_b 8.8112(5)
_cell_length_c 22.308(3)
_cell_measurement_reflns_used 4026
_cell_measurement_temperature 273(2)
_cell_measurement_theta_max 28.26
_cell_measurement_theta_min 3.23
_cell_volume 1499.9(2)
_computing_structure_refinement 'SHELXL-97 (Sheldrick, 2008)'
_computing_structure_solution 'SHELXS-97 (Sheldrick, 2008)'
_diffrn_ambient_temperature 273(2)
_diffrn_measured_fraction_theta_full 0.995
_diffrn_measured_fraction_theta_max 0.995
_diffrn_measurement_device_type 'Smart Apex CCD'
_diffrn_measurement_method w/
_diffrn_radiation_monochromator graphite
_diffrn_radiation_source 'fine-focus sealed tube'
_diffrn_radiation_type MoK\a
_diffrn_radiation_wavelength 0.71073
_diffrn_reflns_av_R_equivalents 0.0586
_diffrn_reflns_av_sigmaI/netI 0.0316
_diffrn_reflns_limit_h_max 11
_diffrn_reflns_limit_h_min -11
_diffrn_reflns_limit_k_max 11
_diffrn_reflns_limit_k_min -11
_diffrn_reflns_limit_l_max 28
_diffrn_reflns_limit_l_min -28
_diffrn_reflns_number 4026
_diffrn_reflns_theta_full 28.26
_diffrn_reflns_theta_max 28.26
_diffrn_reflns_theta_min 3.23
_exptl_absorpt_coefficient_mu 127.662
_exptl_absorpt_correction_T_max 0.095
_exptl_absorpt_correction_T_min 0.025
_exptl_absorpt_correction_type empirical
_exptl_absorpt_process_details SADABS
_exptl_crystal_colour grey
_exptl_crystal_density_diffrn 13.109
_exptl_crystal_description 'well shaped'
_exptl_crystal_F_000 4774
_exptl_crystal_size_max 0.06
_exptl_crystal_size_mid 0.04
_exptl_crystal_size_min 0.02
_refine_diff_density_max 1.671
_refine_diff_density_min -1.581
_refine_diff_density_rms 0.419
_refine_ls_extinction_coef 0.000110(11)
_refine_ls_extinction_expression Fc^*^=kFc[1+0.001xFc^2^\l^3^/sin(2\q)]^-1/4^
_refine_ls_extinction_method SHELXL
_refine_ls_goodness_of_fit_ref 1.065
_refine_ls_matrix_type full
_refine_ls_number_parameters 20
_refine_ls_number_reflns 417
_refine_ls_number_restraints 0
_refine_ls_restrained_S_all 1.065
_refine_ls_R_factor_all 0.0299
_refine_ls_R_factor_gt 0.0227
_refine_ls_shift/su_max 0.000
_refine_ls_shift/su_mean 0.000
_refine_ls_structure_factor_coef Fsqd
_refine_ls_weighting_details 'calc w=1/[\s^2^(Fo^2^)+(0.0157P)^2^+29.5621P] where P=(Fo^2^+2Fc^2^)/3'
_refine_ls_weighting_scheme calc
_refine_ls_wR_factor_gt 0.0471
_refine_ls_wR_factor_ref 0.0492
_reflns_number_gt 359
_reflns_number_total 417
_reflns_threshold_expression >2sigma(I)
_cod_data_source_file ja401378q_si_001_3.cif
_cod_data_source_block crystal_3
_cod_original_sg_symbol_H-M 'R -3 c'
_cod_database_code 4120173

loop_
_symmetry_equiv_pos_as_xyz
'x, y, z'
'-y, x-y, z'
'-x+y, -x, z'
'y, x, -z+1/2'
'x-y, -y, -z+1/2'
'-x, -x+y, -z+1/2'
'x+2/3, y+1/3, z+1/3'
'-y+2/3, x-y+1/3, z+1/3'
'-x+y+2/3, -x+1/3, z+1/3'
'y+2/3, x+1/3, -z+5/6'
'x-y+2/3, -y+1/3, -z+5/6'
'-x+2/3, -x+y+1/3, -z+5/6'
'x+1/3, y+2/3, z+2/3'
'-y+1/3, x-y+2/3, z+2/3'
'-x+y+1/3, -x+2/3, z+2/3'
'y+1/3, x+2/3, -z+7/6'
'x-y+1/3, -y+2/3, -z+7/6'
'-x+1/3, -x+y+2/3, -z+7/6'
'-x, -y, -z'
'y, -x+y, -z'
'x-y, x, -z'
'-y, -x, z-1/2'
'-x+y, y, z-1/2'
'x, x-y, z-1/2'
'-x+2/3, -y+1/3, -z+1/3'
'y+2/3, -x+y+1/3, -z+1/3'
'x-y+2/3, x+1/3, -z+1/3'
'-y+2/3, -x+1/3, z-1/6'
'-x+y+2/3, y+1/3, z-1/6'
'x+2/3, x-y+1/3, z-1/6'
'-x+1/3, -y+2/3, -z+2/3'
'y+1/3, -x+y+2/3, -z+2/3'
'x-y+1/3, x+2/3, -z+2/3'
'-y+1/3, -x+2/3, z+1/6'
'-x+y+1/3, y+2/3, z+1/6'
'x+1/3, x-y+2/3, z+1/6'

loop_
_atom_site_label
_atom_site_type_symbol
_atom_site_fract_x
_atom_site_fract_y
_atom_site_fract_z
_atom_site_U_iso_or_equiv
_atom_site_adp_type
_atom_site_occupancy
_atom_site_symmetry_multiplicity
_atom_site_calc_flag
_atom_site_refinement_flags
Ba Ba 0.0000 0.0000 0.09704(5) 0.0196(3) Uani 1 3 d S
Au1 Au 0.33312(6) 0.03688(6) 0.01528(2) 0.02139(19) Uani 1 1 d .
Au2 Au 0.18817(7) 0.0000 0.2500 0.0175(3) Uani 0.686(8) 2 d SP
Sn2 Sn 0.18817(7) 0.0000 0.2500 0.0175(3) Uani 0.314(8) 2 d SP

loop_
_atom_site_aniso_label
_atom_site_aniso_U_11
_atom_site_aniso_U_22
_atom_site_aniso_U_33
_atom_site_aniso_U_23
_atom_site_aniso_U_13
_atom_site_aniso_U_12
Ba 0.0208(4) 0.0208(4) 0.0172(6) 0.000 0.000 0.01039(19)
Au1 0.0256(3) 0.0172(3) 0.0200(3) -0.00351(17) -0.00099(17) 0.00973(19)
Au2 0.0179(3) 0.0183(4) 0.0164(4) -0.0031(3) -0.00156(14) 0.0092(2)
Sn2 0.0179(3) 0.0183(4) 0.0164(4) -0.0031(3) -0.00156(14) 0.0092(2)

loop_
_atom_type_symbol
_atom_type_description
_atom_type_scat_dispersion_real
_atom_type_scat_dispersion_imag
_atom_type_scat_source
Sn Sn -0.6537 1.4246 'International Tables Vol C Tables 4.2.6.8 and 6.1.1.4'
Ba Ba -0.3244 2.2819 'International Tables Vol C Tables 4.2.6.8 and 6.1.1.4'
Au Au -2.0133 8.8022 'International Tables Vol C Tables 4.2.6.8 and 6.1.1.4'

loop_
_geom_angle_atom_site_label_1
_geom_angle_atom_site_label_2
_geom_angle_atom_site_label_3
_geom_angle
_geom_angle_site_symmetry_1
_geom_angle_site_symmetry_3
Au1 Ba Au1 92.87(2) . 3
Au1 Ba Au1 92.87(2) . 2
Au1 Ba Au1 92.87(2) 3 2
Au1 Ba Au1 179.03(3) . 36_445
Au1 Ba Au1 87.773(7) 3 36_445
Au1 Ba Au1 87.807(7) 2 36_445
Au1 Ba Au1 87.806(7) . 34
Au1 Ba Au1 179.03(3) 3 34
Au1 Ba Au1 87.774(7) 2 34
Au1 Ba Au1 91.54(2) 36_445 34
Au1 Ba Au1 87.773(7) . 35_545
Au1 Ba Au1 87.806(7) 3 35_545
Au1 Ba Au1 179.03(3) 2 35_545
Au1 Ba Au1 91.54(2) 36_445 35_545
Au1 Ba Au1 91.54(2) 34 35_545
Au1 Ba Au1 120.794(11) . 18_554
Au1 Ba Au1 130.527(11) 3 18_554
Au1 Ba Au1 53.876(15) 2 18_554
Au1 Ba Au1 59.142(16) 36_445 18_554
Au1 Ba Au1 49.469(14) 34 18_554
Au1 Ba Au1 125.16(3) 35_545 18_554
Au1 Ba Au1 130.526(11) . 17_444
Au1 Ba Au1 53.876(15) 3 17_444
Au1 Ba Au1 120.795(11) 2 17_444
Au1 Ba Au1 49.469(14) 36_445 17_444
Au1 Ba Au1 125.16(3) 34 17_444
Au1 Ba Au1 59.141(16) 35_545 17_444
Au1 Ba Au1 108.544(19) 18_554 17_444
Au1 Ba Au1 53.875(15) . 16_544
Au1 Ba Au1 120.794(11) 3 16_544
Au1 Ba Au1 130.527(11) 2 16_544
Au1 Ba Au1 125.16(3) 36_445 16_544
Au1 Ba Au1 59.141(16) 34 16_544
Au1 Ba Au1 49.469(14) 35_545 16_544
Au1 Ba Au1 108.544(19) 18_554 16_544
Au1 Ba Au1 108.543(19) 17_444 16_544
Au1 Ba Au1 104.84(3) . 19
Au1 Ba Au1 47.372(11) 3 19
Au1 Ba Au1 47.372(11) 2 19
Au1 Ba Au1 76.126(15) 36_445 19
Au1 Ba Au1 133.070(9) 34 19
Au1 Ba Au1 133.109(8) 35_545 19
Au1 Ba Au1 86.984(10) 18_554 19
Au1 Ba Au1 79.913(9) 17_444 19
Au1 Ba Au1 157.87(3) 16_544 19
Au1 Ba Au1 47.371(11) . 20
Au1 Ba Au1 47.372(11) 3 20
Au1 Ba Au1 104.84(3) 2 20
Au1 Ba Au1 133.069(9) 36_445 20
Au1 Ba Au1 133.109(8) 34 20
Au1 Ba Au1 76.126(15) 35_545 20
Au1 Ba Au1 157.87(3) 18_554 20
Au1 Ba Au1 86.983(10) 17_444 20
Au1 Ba Au1 79.913(9) 16_544 20
Au1 Ba Au1 80.19(2) 19 20
Au1 Ba Au1 47.372(11) . 21
Au1 Ba Au1 104.84(3) 3 21
Au1 Ba Au1 47.372(11) 2 21
Au1 Ba Au1 133.110(8) 36_445 21
Au1 Ba Au1 76.126(15) 34 21
Au1 Ba Au1 133.069(9) 35_545 21
Au1 Ba Au1 79.913(9) 18_554 21
Au1 Ba Au1 157.87(3) 17_444 21
Au1 Ba Au1 86.983(10) 16_544 21
Au1 Ba Au1 80.19(2) 19 21
Au1 Ba Au1 80.19(2) 20 21
Sn2 Au1 Au2 0.0 14_544 14_544
Sn2 Au1 Sn2 151.218(18) 14_544 25
Au2 Au1 Sn2 151.218(18) 14_544 25
Sn2 Au1 Au2 151.218(18) 14_544 25
Au2 Au1 Au2 151.218(18) 14_544 25
Sn2 Au1 Au2 0.00(3) 25 25
Sn2 Au1 Au1 58.246(17) 14_544 20
Au2 Au1 Au1 58.246(17) 14_544 20
Sn2 Au1 Au1 149.80(2) 25 20
Au2 Au1 Au1 149.80(2) 25 20
Sn2 Au1 Au1 112.20(3) 14_544 21
Au2 Au1 Au1 112.20(3) 14_544 21
Sn2 Au1 Au1 58.193(18) 25 21
Au2 Au1 Au1 58.193(18) 25 21
Au1 Au1 Au1 114.543(14) 20 21
Sn2 Au1 Sn2 107.834(16) 14_544 26
Au2 Au1 Sn2 107.834(16) 14_544 26
Sn2 Au1 Sn2 59.88(3) 25 26
Au2 Au1 Sn2 59.88(3) 25 26
Au1 Au1 Sn2 133.57(2) 20 26
Au1 Au1 Sn2 111.62(2) 21 26
Sn2 Au1 Au2 107.834(16) 14_544 26
Au2 Au1 Au2 107.834(16) 14_544 26
Sn2 Au1 Au2 59.88(3) 25 26
Au2 Au1 Au2 59.88(3) 25 26
Au1 Au1 Au2 133.57(2) 20 26
Au1 Au1 Au2 111.62(2) 21 26
Sn2 Au1 Au2 0.00(2) 26 26
Sn2 Au1 Au1 134.47(3) 14_544 16_544
Au2 Au1 Au1 134.47(3) 14_544 16_544
Sn2 Au1 Au1 61.948(13) 25 16_544
Au2 Au1 Au1 61.948(13) 25 16_544
Au1 Au1 Au1 102.447(17) 20 16_544
Au1 Au1 Au1 113.32(3) 21 16_544
Sn2 Au1 Au1 53.064(11) 26 16_544
Au2 Au1 Au1 53.064(11) 26 16_544
Sn2 Au1 Ba 130.170(18) 14_544 .
Au2 Au1 Ba 130.170(18) 14_544 .
Sn2 Au1 Ba 75.954(18) 25 .
Au2 Au1 Ba 75.954(18) 25 .
Au1 Au1 Ba 73.960(12) 20 .
Au1 Au1 Ba 73.960(12) 21 .
Sn2 Au1 Ba 115.35(2) 26 .
Au2 Au1 Ba 115.35(2) 26 .
Au1 Au1 Ba 65.55(2) 16_544 .
Sn2 Au1 Ba 75.258(19) 14_544 28
Au2 Au1 Ba 75.258(19) 14_544 28
Sn2 Au1 Ba 76.140(19) 25 28
Au2 Au1 Ba 76.140(19) 25 28
Au1 Au1 Ba 130.83(3) 20 28
Au1 Au1 Ba 67.240(17) 21 28
Sn2 Au1 Ba 72.717(17) 26 28
Au2 Au1 Ba 72.717(17) 26 28
Au1 Au1 Ba 122.463(18) 16_544 28
Ba Au1 Ba 140.117(15) . 28
Sn2 Au1 Ba 74.27(2) 14_544 16_544
Au2 Au1 Ba 74.27(2) 14_544 16_544
Sn2 Au1 Ba 118.95(2) 25 16_544
Au2 Au1 Ba 118.95(2) 25 16_544
Au1 Au1 Ba 63.290(16) 20 16_544
Au1 Au1 Ba 171.37(2) 21 16_544
Sn2 Au1 Ba 70.318(17) 26 16_544
Au2 Au1 Ba 70.318(17) 26 16_544
Au1 Au1 Ba 60.58(2) 16_544 16_544
Ba Au1 Ba 97.538(12) . 16_544
Ba Au1 Ba 120.858(16) 28 16_544
Au1 Au2 Au1 107.77(3) 9 16_544
Au1 Au2 Au1 117.137(14) 9 35_545
Au1 Au2 Au1 63.561(14) 16_544 35_545
Au1 Au2 Au1 63.561(14) 9 25
Au1 Au2 Au1 117.137(14) 16_544 25
Au1 Au2 Au1 178.94(3) 35_545 25
Au1 Au2 Sn2 120.712(13) 9 3
Au1 Au2 Sn2 120.673(13) 16_544 3
Au1 Au2 Sn2 64.968(16) 35_545 3
Au1 Au2 Sn2 114.026(16) 25 3
Au1 Au2 Au2 120.712(13) 9 3
Au1 Au2 Au2 120.673(13) 16_544 3
Au1 Au2 Au2 64.968(16) 35_545 3
Au1 Au2 Au2 114.026(16) 25 3
Sn2 Au2 Au2 0.00(3) 3 3
Au1 Au2 Sn2 120.672(13) 9 2
Au1 Au2 Sn2 120.713(13) 16_544 2
Au1 Au2 Sn2 114.027(16) 35_545 2
Au1 Au2 Sn2 64.967(16) 25 2
Sn2 Au2 Sn2 60.0 3 2
Au2 Au2 Sn2 60.0 3 2
Au1 Au2 Au2 120.672(13) 9 2
Au1 Au2 Au2 120.713(13) 16_544 2
Au1 Au2 Au2 114.027(16) 35_545 2
Au1 Au2 Au2 64.967(16) 25 2
Sn2 Au2 Au2 60.0 3 2
Au2 Au2 Au2 60.0 3 2
Sn2 Au2 Au2 0.0 2 2
Au1 Au2 Au1 120.545(17) 9 34
Au1 Au2 Au1 72.166(16) 16_544 34
Au1 Au2 Au1 114.81(2) 35_545 34
Au1 Au2 Au1 64.988(19) 25 34
Sn2 Au2 Au1 105.944(15) 3 34
Au2 Au2 Au1 105.944(15) 3 34
Sn2 Au2 Au1 55.151(14) 2 34
Au2 Au2 Au1 55.151(14) 2 34
Au1 Au2 Au1 72.166(16) 9 27_445
Au1 Au2 Au1 120.546(17) 16_544 27_445
Au1 Au2 Au1 64.988(19) 35_545 27_445
Au1 Au2 Au1 114.81(2) 25 27_445
Sn2 Au2 Au1 55.150(14) 3 27_445
Au2 Au2 Au1 55.150(14) 3 27_445
Sn2 Au2 Au1 105.942(14) 2 27_445
Au2 Au2 Au1 105.942(14) 2 27_445
Au1 Au2 Au1 160.27(3) 34 27_445
Au1 Au2 Ba 68.55(2) 9 25
Au1 Au2 Ba 60.24(2) 16_544 25
Au1 Au2 Ba 121.57(2) 35_545 25
Au1 Au2 Ba 59.331(17) 25 25
Sn2 Au2 Ba 166.396(9) 3 25
Au2 Au2 Ba 166.396(9) 3 25
Sn2 Au2 Ba 107.149(7) 2 25
Au2 Au2 Ba 107.149(7) 2 25
Au1 Au2 Ba 60.747(13) 34 25
Au1 Au2 Ba 137.67(2) 27_445 25
Au1 Au2 Ba 60.24(2) 9 34_545
Au1 Au2 Ba 68.55(2) 16_544 34_545
Au1 Au2 Ba 59.330(17) 35_545 34_545
Au1 Au2 Ba 121.57(2) 25 34_545
Sn2 Au2 Ba 107.149(7) 3 34_545
Au2 Au2 Ba 107.149(7) 3 34_545
Sn2 Au2 Ba 166.397(8) 2 34_545
Au2 Au2 Ba 166.397(8) 2 34_545
Au1 Au2 Ba 137.67(2) 34 34_545
Au1 Au2 Ba 60.749(13) 27_445 34_545
Ba Au2 Ba 85.994(14) 25 34_545

loop_
_geom_bond_atom_site_label_1
_geom_bond_atom_site_label_2
_geom_bond_distance
_geom_bond_site_symmetry_2
Ba Au1 3.3308(8) .
Ba Au1 3.3308(8) 3
Ba Au1 3.3308(8) 2
Ba Au1 3.3720(8) 36_445
Ba Au1 3.3720(8) 34
Ba Au1 3.3720(8) 35_545
Ba Au1 3.4809(6) 18_554
Ba Au1 3.4809(6) 17_444
Ba Au1 3.4810(6) 16_544
Ba Au1 3.7476(9) 19
Ba Au1 3.7476(9) 20
Ba Au1 3.7476(9) 21
Au1 Sn2 2.7231(6) 14_544
Au1 Au2 2.7231(6) 14_544
Au1 Sn2 2.7246(4) 25
Au1 Au2 2.7246(4) 25
Au1 Au1 2.8691(5) 20
Au1 Au1 2.8691(5) 21
Au1 Sn2 3.0081(5) 26
Au1 Au2 3.0081(5) 26
Au1 Au1 3.0888(10) 16_544
Au1 Ba 3.3721(8) 28
Au1 Ba 3.4810(6) 16_544
Au2 Au1 2.7230(6) 9
Au2 Au1 2.7231(6) 16_544
Au2 Au1 2.7246(5) 35_545
Au2 Au1 2.7246(5) 25
Au2 Sn2 2.8718(11) 3
Au2 Au2 2.8718(11) 3
Au2 Sn2 2.8718(11) 2
Au2 Au2 2.8718(11) 2
Au2 Au1 3.0081(5) 34
Au2 Au1 3.0081(5) 27_445
Au2 Ba 3.7566(5) 25
Au2 Ba 3.7567(5) 34_545
